data_4320576
loop_
_publ_author_name
'Jos\'e Vicente'
'Mar\'ia Teresa Chicote'
'Sonia Huertas'
'Peter G. Jones'
'Axel K. Fischer'

_publ_section_title
;
 Heterodi- [MAg, MAu (M = Pd, Pt)], Tri- [PdAg2, PtAg2, PtAu2, Pt2M (M =
 Ni, Pt, Cd, Hg)], and Tetranuclear (Pt2Ag2, Pt2Au2)
 1,1-Ethylenedithiolato Complexes
;
_journal_name_full 'Inorganic Chemistry'
_journal_page_first 6193
_journal_page_last 6200
_journal_paper_doi 10.1021/ic010488k
_journal_volume 40
_journal_year 2001
_chemical_formula_sum 'C84 H72 Cl2 Cu O12 P4 Pt2 S4'
_chemical_formula_weight 2050.16
_chemical_name_systematic
;
?
;
_space_group_IT_number 2
_symmetry_cell_setting triclinic
_symmetry_space_group_name_Hall '-P 1'
_symmetry_space_group_name_H-M 'P -1'
_atom_sites_solution_hydrogens geom
_atom_sites_solution_primary direct
_atom_sites_solution_secondary difmap
_audit_creation_method SHELXL-97
_cell_angle_alpha 71.672(10)
_cell_angle_beta 88.366(10)
_cell_angle_gamma 77.556(10)
_cell_formula_units_Z 1
_cell_length_a 12.2246(10)
_cell_length_b 13.1026(10)
_cell_length_c 13.6811(10)
_cell_measurement_reflns_used 6638
_cell_measurement_temperature 173(2)
_cell_measurement_theta_max 28
_cell_measurement_theta_min 2
_cell_volume 2029.5(3)
_computing_cell_refinement 'Siemens SAINT'
_computing_data_collection 'Siemens SMART'
_computing_data_reduction 'Siemens SAINT'
_computing_molecular_graphics 'Siemens XP'
_computing_publication_material SHELXL-97
_computing_structure_refinement 'SHELXL-97 (Sheldrick, 1997)'
_computing_structure_solution 'SHELXS-97 (Sheldrick, 1990)'
_diffrn_ambient_temperature 173(2)
_diffrn_measured_fraction_theta_full 0.948
_diffrn_measured_fraction_theta_max 0.948
_diffrn_measurement_device_type 'Siemens SMART'
_diffrn_measurement_method \w-scans
_diffrn_radiation_monochromator graphite
_diffrn_radiation_source 'fine-focus sealed tube'
_diffrn_radiation_type MoK\a
_diffrn_radiation_wavelength 0.71073
_diffrn_reflns_av_R_equivalents 0.0915
_diffrn_reflns_av_sigmaI/netI 0.2427
_diffrn_reflns_limit_h_max 16
_diffrn_reflns_limit_h_min -16
_diffrn_reflns_limit_k_max 16
_diffrn_reflns_limit_k_min -17
_diffrn_reflns_limit_l_max 9
_diffrn_reflns_limit_l_min -18
_diffrn_reflns_number 13495
_diffrn_reflns_theta_full 28.33
_diffrn_reflns_theta_max 28.33
_diffrn_reflns_theta_min 1.57
_exptl_absorpt_coefficient_mu 4.006
_exptl_absorpt_correction_T_max 0.999
_exptl_absorpt_correction_T_min 0.195
_exptl_absorpt_correction_type 'multiple scans (SADABS)'
_exptl_crystal_colour 'greenish yellow'
_exptl_crystal_density_diffrn 1.677
_exptl_crystal_density_method 'not measured'
_exptl_crystal_description plate
_exptl_crystal_F_000 1015
_exptl_crystal_size_max 0.50
_exptl_crystal_size_mid 0.16
_exptl_crystal_size_min 0.05
_refine_diff_density_max 3.853
_refine_diff_density_min -4.829
_refine_diff_density_rms 0.234
_refine_ls_extinction_method none
_refine_ls_goodness_of_fit_ref 0.748
_refine_ls_hydrogen_treatment 'rigid methyls, others riding'
_refine_ls_matrix_type full
_refine_ls_number_parameters 495
_refine_ls_number_reflns 9599
_refine_ls_number_restraints 412
_refine_ls_restrained_S_all 0.734
_refine_ls_R_factor_all 0.1055
_refine_ls_R_factor_gt 0.0592
_refine_ls_shift/su_max 0.000
_refine_ls_shift/su_mean 0.000
_refine_ls_structure_factor_coef Fsqd
_refine_ls_weighting_details 'calc w=1/[\s^2^(Fo^2^)'
_refine_ls_weighting_scheme calc
_refine_ls_wR_factor_gt 0.1244
_refine_ls_wR_factor_ref 0.1377
_reflns_number_gt 5449
_reflns_number_total 9599
_reflns_threshold_expression >2sigma(I)
_cod_data_source_file ic010488k_3.cif
_cod_data_source_block husky
_cod_database_code 4320576

loop_
_symmetry_equiv_pos_as_xyz
'x, y, z'
'-x, -y, -z'

loop_
_atom_site_label
_atom_site_type_symbol
_atom_site_fract_x
_atom_site_fract_y
_atom_site_fract_z
_atom_site_U_iso_or_equiv
_atom_site_adp_type
_atom_site_occupancy
_atom_site_symmetry_multiplicity
_atom_site_calc_flag
_atom_site_refinement_flags
_atom_site_disorder_assembly
_atom_site_disorder_group
Pt Pt 0.50837(3) 0.25219(3) 0.26610(3) 0.01702(10) Uani 1 1 d . . .
Cu Cu 0.0000 0.5000 0.5000 0.0383(5) Uani 1 2 d S . .
P1 P 0.69959(18) 0.23083(18) 0.27914(17) 0.0171(5) Uani 1 1 d . . .
P2 P 0.50101(19) 0.17238(18) 0.14111(16) 0.0171(5) Uani 1 1 d . . .
S1 S 0.31579(19) 0.2825(2) 0.28759(19) 0.0296(6) Uani 1 1 d . . .
S2 S 0.47331(19) 0.3317(2) 0.39968(17) 0.0245(5) Uani 1 1 d . . .
O1 O 0.0435(5) 0.3706(6) 0.4618(5) 0.0359(18) Uani 1 1 d U . .
O2 O 0.1541(5) 0.4946(5) 0.5286(5) 0.0315(16) Uani 1 1 d U . .
C1 C 0.3321(7) 0.3317(7) 0.3875(6) 0.0198(19) Uani 1 1 d U . .
C2 C 0.2409(6) 0.3656(7) 0.4460(6) 0.0197(18) Uani 1 1 d U . .
C3 C 0.1400(7) 0.3204(7) 0.4478(7) 0.0231(19) Uani 1 1 d U . .
C4 C 0.1438(9) 0.2067(7) 0.4437(9) 0.043(3) Uani 1 1 d U . .
H4A H 0.1015 0.1685 0.5001 0.052 Uiso 1 1 calc R . .
H4B H 0.2219 0.1658 0.4507 0.052 Uiso 1 1 calc R . .
H4C H 0.1106 0.2116 0.3776 0.052 Uiso 1 1 calc R . .
C5 C 0.2427(7) 0.4445(7) 0.4986(7) 0.025(2) Uani 1 1 d U . .
C6 C 0.3480(8) 0.4766(9) 0.5213(8) 0.034(2) Uani 1 1 d U . .
H6A H 0.3323 0.5189 0.5698 0.041 Uiso 1 1 calc R . .
H6B H 0.3741 0.5218 0.4572 0.041 Uiso 1 1 calc R . .
H6C H 0.4062 0.4101 0.5518 0.041 Uiso 1 1 calc R . .
C11 C 0.7399(7) 0.1849(7) 0.4150(7) 0.0227(19) Uani 1 1 d DU . .
C12 C 0.7000(7) 0.0971(7) 0.4827(7) 0.026(2) Uani 1 1 d DU . .
H12 H 0.6527 0.0620 0.4565 0.031 Uiso 1 1 calc R . .
C13 C 0.7281(8) 0.0612(8) 0.5854(7) 0.036(2) Uani 1 1 d DU . .
H13 H 0.7017 0.0004 0.6297 0.043 Uiso 1 1 calc R . .
C14 C 0.7957(9) 0.1130(9) 0.6264(8) 0.050(3) Uani 1 1 d DU . .
H14 H 0.8133 0.0888 0.6983 0.060 Uiso 1 1 calc R . .
C15 C 0.8366(9) 0.1999(9) 0.5612(7) 0.046(3) Uani 1 1 d DU . .
H15 H 0.8844 0.2343 0.5877 0.055 Uiso 1 1 calc R . .
C16 C 0.8074(8) 0.2358(8) 0.4579(7) 0.032(2) Uani 1 1 d DU . .
H16 H 0.8336 0.2969 0.4139 0.038 Uiso 1 1 calc R . .
C21 C 0.7923(6) 0.1360(6) 0.2238(6) 0.0192(18) Uani 1 1 d DU . .
C22 C 0.8434(7) 0.0302(7) 0.2828(7) 0.025(2) Uani 1 1 d DU . .
H22 H 0.8330 0.0064 0.3549 0.030 Uiso 1 1 calc R . .
C23 C 0.9102(7) -0.0422(7) 0.2375(7) 0.028(2) Uani 1 1 d DU . .
H23 H 0.9456 -0.1142 0.2792 0.034 Uiso 1 1 calc R . .
C24 C 0.9250(8) -0.0096(7) 0.1323(6) 0.030(2) Uani 1 1 d DU . .
H24 H 0.9686 -0.0593 0.1011 0.035 Uiso 1 1 calc R . .
C25 C 0.8748(7) 0.0971(8) 0.0731(7) 0.029(2) Uani 1 1 d DU . .
H25 H 0.8857 0.1202 0.0011 0.034 Uiso 1 1 calc R . .
C26 C 0.8091(7) 0.1707(7) 0.1165(6) 0.0211(19) Uani 1 1 d DU . .
H26 H 0.7758 0.2434 0.0748 0.025 Uiso 1 1 calc R . .
C31 C 0.7473(6) 0.3581(6) 0.2275(6) 0.0175(17) Uani 1 1 d DU . .
C32 C 0.8623(7) 0.3579(8) 0.2163(6) 0.029(2) Uani 1 1 d DU . .
H32 H 0.9146 0.2905 0.2239 0.035 Uiso 1 1 calc R . .
C33 C 0.8999(8) 0.4557(8) 0.1943(7) 0.036(2) Uani 1 1 d DU . .
H33 H 0.9774 0.4558 0.1872 0.043 Uiso 1 1 calc R . .
C34 C 0.8213(7) 0.5525(8) 0.1829(7) 0.034(2) Uani 1 1 d DU . .
H34 H 0.8463 0.6191 0.1700 0.041 Uiso 1 1 calc R . .
C35 C 0.7084(9) 0.5556(7) 0.1897(7) 0.034(2) Uani 1 1 d DU . .
H35 H 0.6566 0.6240 0.1784 0.041 Uiso 1 1 calc R . .
C36 C 0.6702(7) 0.4595(7) 0.2127(6) 0.0230(19) Uani 1 1 d DU . .
H36 H 0.5922 0.4614 0.2186 0.028 Uiso 1 1 calc R . .
C41 C 0.5452(7) 0.2445(7) 0.0143(6) 0.024(2) Uani 1 1 d DU . .
C42 C 0.5446(7) 0.2032(7) -0.0672(6) 0.027(2) Uani 1 1 d DU . .
H42 H 0.5208 0.1364 -0.0576 0.033 Uiso 1 1 calc R . .
C43 C 0.5791(8) 0.2601(8) -0.1636(7) 0.042(3) Uani 1 1 d DU . .
H43 H 0.5796 0.2313 -0.2192 0.051 Uiso 1 1 calc R . .
C44 C 0.6123(8) 0.3580(8) -0.1784(8) 0.043(3) Uani 1 1 d DU . .
H44 H 0.6381 0.3952 -0.2433 0.052 Uiso 1 1 calc R . .
C45 C 0.6079(8) 0.4014(9) -0.0982(8) 0.041(2) Uani 1 1 d DU . .
H45 H 0.6279 0.4701 -0.1090 0.049 Uiso 1 1 calc R . .
C46 C 0.5746(8) 0.3459(7) -0.0025(7) 0.031(2) Uani 1 1 d DU . .
H46 H 0.5716 0.3767 0.0521 0.037 Uiso 1 1 calc R . .
C51 C 0.3583(7) 0.1667(7) 0.1126(6) 0.0221(19) Uani 1 1 d DU . .
C52 C 0.3223(8) 0.0677(8) 0.1314(6) 0.029(2) Uani 1 1 d DU . .
H52 H 0.3732 -0.0013 0.1588 0.035 Uiso 1 1 calc R . .
C53 C 0.2095(9) 0.0729(10) 0.1089(7) 0.044(3) Uani 1 1 d DU . .
H53 H 0.1850 0.0062 0.1201 0.053 Uiso 1 1 calc R . .
C54 C 0.1325(9) 0.1725(9) 0.0708(8) 0.050(3) Uani 1 1 d DU . .
H54 H 0.0562 0.1740 0.0575 0.060 Uiso 1 1 calc R . .
C55 C 0.1689(8) 0.2687(10) 0.0527(7) 0.041(2) Uani 1 1 d DU . .
H55 H 0.1175 0.3375 0.0261 0.049 Uiso 1 1 calc R . .
C56 C 0.2811(7) 0.2662(8) 0.0733(7) 0.028(2) Uani 1 1 d DU . .
H56 H 0.3049 0.3334 0.0602 0.034 Uiso 1 1 calc R . .
C61 C 0.5751(7) 0.0300(7) 0.1834(6) 0.0187(18) Uani 1 1 d DU . .
C62 C 0.6477(7) -0.0251(7) 0.1253(6) 0.0224(19) Uani 1 1 d DU . .
H62 H 0.6599 0.0134 0.0559 0.027 Uiso 1 1 calc R . .
C63 C 0.7008(8) -0.1326(7) 0.1673(7) 0.029(2) Uani 1 1 d DU . .
H63 H 0.7489 -0.1682 0.1265 0.035 Uiso 1 1 calc R . .
C64 C 0.6856(9) -0.1911(8) 0.2691(7) 0.035(2) Uani 1 1 d DU . .
H64 H 0.7249 -0.2654 0.2982 0.042 Uiso 1 1 calc R . .
C65 C 0.6123(8) -0.1401(7) 0.3280(7) 0.033(2) Uani 1 1 d DU . .
H65 H 0.5984 -0.1804 0.3965 0.039 Uiso 1 1 calc R . .
C66 C 0.5612(8) -0.0332(7) 0.2873(6) 0.024(2) Uani 1 1 d DU . .
H66 H 0.5141 0.0016 0.3293 0.029 Uiso 1 1 calc R . .
Cl Cl 0.0770(2) 0.6631(2) 0.23187(19) 0.0339(6) Uani 1 1 d U . .
O3 O -0.0023(7) 0.6535(7) 0.3123(6) 0.067(3) Uani 1 1 d U . .
O4 O 0.1368(7) 0.7475(7) 0.2269(7) 0.074(3) Uani 1 1 d U . .
O5 O 0.0198(9) 0.6937(11) 0.1365(6) 0.114(4) Uani 1 1 d U . .
O6 O 0.1511(8) 0.5622(7) 0.2484(9) 0.095(4) Uani 1 1 d U . .

loop_
_atom_site_aniso_label
_atom_site_aniso_U_11
_atom_site_aniso_U_22
_atom_site_aniso_U_33
_atom_site_aniso_U_23
_atom_site_aniso_U_13
_atom_site_aniso_U_12
Pt 0.01323(17) 0.02279(19) 0.01938(16) -0.01181(14) 0.00465(12) -0.00577(13)
Cu 0.0128(8) 0.0538(12) 0.0685(13) -0.0484(11) 0.0107(8) -0.0070(8)
P1 0.0144(12) 0.0198(12) 0.0191(11) -0.0090(10) 0.0036(9) -0.0042(9)
P2 0.0163(12) 0.0223(12) 0.0161(11) -0.0087(10) 0.0040(9) -0.0075(10)
S1 0.0139(12) 0.0535(17) 0.0328(13) -0.0298(13) 0.0059(10) -0.0076(11)
S2 0.0169(12) 0.0376(14) 0.0265(12) -0.0199(11) 0.0049(10) -0.0072(10)
O1 0.019(4) 0.057(5) 0.051(4) -0.040(4) 0.014(3) -0.016(3)
O2 0.017(3) 0.045(4) 0.044(4) -0.032(4) 0.007(3) -0.005(3)
C1 0.014(4) 0.030(5) 0.013(4) -0.006(4) 0.004(3) -0.001(4)
C2 0.005(4) 0.027(5) 0.024(4) -0.007(4) 0.002(3) 0.000(3)
C3 0.019(4) 0.029(5) 0.023(5) -0.009(4) 0.006(4) -0.006(4)
C4 0.032(6) 0.022(5) 0.074(8) -0.015(6) 0.019(6) -0.008(4)
C5 0.016(4) 0.035(5) 0.029(5) -0.016(4) 0.012(4) -0.007(4)
C6 0.024(5) 0.053(7) 0.038(6) -0.031(5) 0.006(5) -0.010(5)
C11 0.017(5) 0.028(5) 0.028(4) -0.015(4) 0.004(4) -0.007(4)
C12 0.023(5) 0.031(5) 0.031(4) -0.014(4) 0.008(4) -0.015(4)
C13 0.042(6) 0.038(6) 0.029(5) -0.007(4) 0.012(5) -0.019(5)
C14 0.062(8) 0.073(8) 0.019(5) -0.009(5) -0.004(5) -0.032(6)
C15 0.065(8) 0.063(8) 0.025(5) -0.018(5) 0.001(5) -0.038(6)
C16 0.034(6) 0.049(6) 0.022(4) -0.016(4) 0.005(4) -0.025(5)
C21 0.014(4) 0.023(4) 0.028(4) -0.014(4) 0.008(4) -0.011(3)
C22 0.022(5) 0.027(5) 0.026(4) -0.010(4) -0.001(4) -0.005(4)
C23 0.021(5) 0.027(5) 0.039(5) -0.015(4) -0.003(4) -0.001(4)
C24 0.025(5) 0.035(5) 0.041(5) -0.025(4) 0.012(4) -0.014(4)
C25 0.021(5) 0.044(5) 0.031(5) -0.023(4) 0.012(4) -0.015(4)
C26 0.017(5) 0.024(5) 0.026(4) -0.011(4) 0.002(4) -0.009(4)
C31 0.018(4) 0.018(4) 0.014(4) -0.002(4) -0.007(3) -0.003(3)
C32 0.020(4) 0.031(5) 0.038(5) -0.011(5) 0.003(4) -0.010(4)
C33 0.030(5) 0.039(6) 0.045(6) -0.014(5) 0.006(5) -0.022(4)
C34 0.044(5) 0.028(5) 0.031(5) -0.004(5) -0.008(5) -0.016(4)
C35 0.048(5) 0.016(4) 0.040(6) -0.005(4) 0.008(5) -0.015(4)
C36 0.023(5) 0.019(4) 0.022(4) 0.001(4) -0.001(4) -0.004(3)
C41 0.026(5) 0.025(5) 0.022(4) -0.007(4) 0.008(4) -0.010(4)
C42 0.031(5) 0.028(5) 0.023(4) -0.010(4) 0.001(4) -0.004(4)
C43 0.047(7) 0.048(6) 0.024(5) -0.012(5) 0.010(5) 0.004(5)
C44 0.024(6) 0.059(7) 0.029(5) 0.005(5) 0.004(5) -0.002(5)
C45 0.028(6) 0.044(6) 0.045(6) 0.000(5) 0.003(5) -0.018(5)
C46 0.033(6) 0.027(5) 0.030(5) -0.001(4) -0.002(4) -0.010(4)
C51 0.015(4) 0.040(5) 0.019(4) -0.015(4) 0.005(3) -0.013(4)
C52 0.031(5) 0.045(5) 0.020(5) -0.013(4) 0.011(4) -0.023(4)
C53 0.049(6) 0.072(6) 0.023(5) -0.007(5) 0.007(5) -0.050(5)
C54 0.023(5) 0.095(8) 0.030(6) -0.003(6) 0.003(4) -0.036(5)
C55 0.020(5) 0.070(6) 0.031(6) -0.016(5) 0.004(4) -0.009(5)
C56 0.020(4) 0.047(5) 0.027(5) -0.020(4) 0.013(4) -0.014(4)
C61 0.014(4) 0.030(5) 0.017(4) -0.011(3) 0.001(3) -0.010(4)
C62 0.030(5) 0.024(4) 0.016(4) -0.010(3) 0.003(4) -0.008(4)
C63 0.040(6) 0.025(5) 0.030(5) -0.016(4) 0.007(4) -0.014(4)
C64 0.048(7) 0.026(5) 0.030(5) -0.009(4) 0.002(5) -0.006(5)
C65 0.048(7) 0.024(5) 0.024(5) -0.004(4) 0.006(4) -0.009(5)
C66 0.038(6) 0.020(4) 0.015(4) -0.006(4) 0.003(4) -0.010(4)
Cl 0.0309(14) 0.0419(16) 0.0334(13) -0.0162(12) 0.0032(11) -0.0112(12)
O3 0.050(5) 0.102(7) 0.064(6) -0.038(5) 0.031(5) -0.031(5)
O4 0.069(6) 0.079(7) 0.113(8) -0.069(6) 0.040(6) -0.048(5)
O5 0.129(10) 0.196(12) 0.034(5) -0.003(6) -0.014(6) -0.119(9)
O6 0.073(7) 0.043(6) 0.136(10) 0.003(6) 0.041(7) 0.008(5)

loop_
_atom_type_symbol
_atom_type_description
_atom_type_scat_dispersion_real
_atom_type_scat_dispersion_imag
_atom_type_scat_source
C C 0.0033 0.0016 'International Tables Vol C Tables 4.2.6.8 and 6.1.1.4'
H H 0.0000 0.0000 'International Tables Vol C Tables 4.2.6.8 and 6.1.1.4'
O O 0.0106 0.0060 'International Tables Vol C Tables 4.2.6.8 and 6.1.1.4'
P P 0.1023 0.0942 'International Tables Vol C Tables 4.2.6.8 and 6.1.1.4'
S S 0.1246 0.1234 'International Tables Vol C Tables 4.2.6.8 and 6.1.1.4'
Cl Cl 0.1484 0.1585 'International Tables Vol C Tables 4.2.6.8 and 6.1.1.4'
Cu Cu 0.3201 1.2651 'International Tables Vol C Tables 4.2.6.8 and 6.1.1.4'
Pt Pt -1.7033 8.3905 'International Tables Vol C Tables 4.2.6.8 and 6.1.1.4'

loop_
_geom_angle_atom_site_label_1
_geom_angle_atom_site_label_2
_geom_angle_atom_site_label_3
_geom_angle
_geom_angle_site_symmetry_1
_geom_angle_site_symmetry_3
_geom_angle_publ_flag
P2 Pt P1 98.41(8) . . ?
P2 Pt S1 94.10(8) . . ?
P1 Pt S1 167.11(7) . . ?
P2 Pt S2 167.05(8) . . ?
P1 Pt S2 94.23(8) . . ?
S1 Pt S2 73.14(8) . . ?
O1 Cu O1 180.0(4) 2_566 . ?
O1 Cu O2 90.0(3) 2_566 . ?
O1 Cu O2 90.0(3) . . ?
O2 Cu O2 180.000(1) . 2_566 ?
O1 Cu O3 80.6(3) . 2_566 ?
O2 Cu O3 87.6(3) . 2_566 ?
O1 Cu O3 99.4(3) . . ?
O2 Cu O3 92.4(3) . . ?
O3 Cu O3 180.000(1) 2_566 . ?
C31 P1 C11 104.1(4) . . ?
C31 P1 C21 103.7(3) . . ?
C11 P1 C21 106.0(4) . . ?
C31 P1 Pt 113.9(3) . . ?
C11 P1 Pt 107.4(3) . . ?
C21 P1 Pt 120.3(3) . . ?
C61 P2 C51 104.2(4) . . ?
C61 P2 C41 110.5(3) . . ?
C51 P2 C41 102.1(4) . . ?
C61 P2 Pt 111.1(3) . . ?
C51 P2 Pt 111.9(2) . . ?
C41 P2 Pt 116.1(3) . . ?
C1 S1 Pt 90.3(3) . . ?
C1 S2 Pt 88.7(3) . . ?
C3 O1 Cu 129.8(6) . . ?
C5 O2 Cu 129.9(6) . . ?
C2 C1 S1 123.0(7) . . ?
C2 C1 S2 129.2(6) . . ?
S1 C1 S2 107.8(4) . . ?
C1 C2 C5 122.4(8) . . ?
C1 C2 C3 117.8(7) . . ?
C5 C2 C3 119.7(7) . . ?
O1 C3 C2 122.7(8) . . ?
O1 C3 C4 113.7(8) . . ?
C2 C3 C4 123.3(8) . . ?
O2 C5 C2 122.2(8) . . ?
O2 C5 C6 114.1(7) . . ?
C2 C5 C6 123.6(7) . . ?
C12 C11 C16 117.3(9) . . ?
C12 C11 P1 119.6(6) . . ?
C16 C11 P1 123.1(6) . . ?
C13 C12 C11 121.0(9) . . ?
C12 C13 C14 120.7(9) . . ?
C15 C14 C13 119.5(10) . . ?
C16 C15 C14 119.3(9) . . ?
C15 C16 C11 122.2(9) . . ?
C22 C21 C26 119.1(7) . . ?
C22 C21 P1 122.0(6) . . ?
C26 C21 P1 118.8(6) . . ?
C21 C22 C23 120.7(8) . . ?
C24 C23 C22 120.5(8) . . ?
C23 C24 C25 118.8(8) . . ?
C26 C25 C24 121.7(8) . . ?
C25 C26 C21 119.1(8) . . ?
C32 C31 C36 118.9(8) . . ?
C32 C31 P1 121.1(6) . . ?
C36 C31 P1 119.3(6) . . ?
C33 C32 C31 120.6(8) . . ?
C34 C33 C32 118.2(9) . . ?
C35 C34 C33 122.3(9) . . ?
C34 C35 C36 120.0(9) . . ?
C35 C36 C31 119.8(8) . . ?
C42 C41 C46 119.4(8) . . ?
C42 C41 P2 121.0(6) . . ?
C46 C41 P2 119.6(6) . . ?
C41 C42 C43 119.7(9) . . ?
C44 C43 C42 120.5(9) . . ?
C45 C44 C43 119.5(9) . . ?
C44 C45 C46 120.7(9) . . ?
C45 C46 C41 120.1(9) . . ?
C56 C51 C52 119.0(9) . . ?
C56 C51 P2 117.6(6) . . ?
C52 C51 P2 123.3(7) . . ?
C53 C52 C51 118.5(9) . . ?
C54 C53 C52 122.1(10) . . ?
C55 C54 C53 118.7(10) . . ?
C54 C55 C56 120.5(10) . . ?
C51 C56 C55 121.1(9) . . ?
C62 C61 C66 116.3(8) . . ?
C62 C61 P2 126.8(6) . . ?
C66 C61 P2 116.9(5) . . ?
C63 C62 C61 121.0(8) . . ?
C62 C63 C64 121.0(8) . . ?
C63 C64 C65 119.5(9) . . ?
C66 C65 C64 119.5(8) . . ?
C65 C66 C61 122.5(8) . . ?
O6 Cl O5 109.5(8) . . ?
O6 Cl O4 110.5(6) . . ?
O5 Cl O4 106.5(6) . . ?
O6 Cl O3 109.2(5) . . ?
O5 Cl O3 109.4(6) . . ?
O4 Cl O3 111.6(5) . . ?
>Cl O3 Cu 131.8(5) . . ?

loop_
_geom_bond_atom_site_label_1
_geom_bond_atom_site_label_2
_geom_bond_distance
_geom_bond_site_symmetry_2
_geom_bond_publ_flag
Pt P2 2.280(2) . ?
Pt P1 2.299(2) . ?
Pt S1 2.328(2) . ?
Pt S2 2.360(2) . ?
Cu O1 1.892(6) . ?
Cu O2 1.917(6) . ?
Cu O3 2.715(9) . ?
P1 C31 1.810(9) . ?
P1 C11 1.811(9) . ?
P1 C21 1.827(8) . ?
P2 C61 1.805(9) . ?
P2 C51 1.821(9) . ?
P2 C41 1.825(8) . ?
S1 C1 1.718(8) . ?
S2 C1 1.738(9) . ?
O1 C3 1.262(9) . ?
O2 C5 1.270(9) . ?
C1 C2 1.429(10) . ?
C2 C5 1.437(12) . ?
C2 C3 1.475(12) . ?
C3 C4 1.499(12) . ?
C5 C6 1.507(12) . ?
C11 C12 1.402(10) . ?
C11 C16 1.407(10) . ?
C12 C13 1.362(11) . ?
C13 C14 1.402(11) . ?
C14 C15 1.387(11) . ?
C15 C16 1.373(11) . ?
C21 C22 1.384(10) . ?
C21 C26 1.416(9) . ?
C22 C23 1.399(10) . ?
C23 C24 1.385(10) . ?
C24 C25 1.391(11) . ?
C25 C26 1.388(10) . ?
C31 C32 1.409(10) . ?
C31 C36 1.412(10) . ?
C32 C33 1.395(11) . ?
C33 C34 1.384(11) . ?
C34 C35 1.373(11) . ?
C35 C36 1.377(10) . ?
C41 C42 1.384(10) . ?
C41 C46 1.399(10) . ?
C42 C43 1.400(11) . ?
C43 C44 1.381(11) . ?
C44 C45 1.380(11) . ?
C45 C46 1.381(11) . ?
C51 C56 1.392(10) . ?
C51 C52 1.405(10) . ?
C52 C53 1.405(12) . ?
C53 C54 1.389(12) . ?
C54 C55 1.375(12) . ?
C55 C56 1.398(11) . ?
C61 C62 1.408(9) . ?
C61 C66 1.429(10) . ?
C62 C63 1.361(11) . ?
C63 C64 1.392(11) . ?
C64 C65 1.393(10) . ?
C65 C66 1.347(10) . ?
Cl O6 1.387(8) . ?
Cl O5 1.399(9) . ?
Cl O4 1.435(8) . ?
Cl O3 1.440(7) . ?
